data_7043331
loop_
_publ_author_name
'Guo, Mei'
'Xu, Yonghui'
'Wu, Jianfeng'
'Zhao, Lang'
'Tang, Jinkui'

_publ_section_title
;
 Geometry and magnetic interaction modulations in dinuclear Dy2
 single-molecule magnets
;
_journal_name_full 'Dalton Trans.'
_journal_paper_doi 10.1039/C7DT01121K
_journal_year 2017
_chemical_formula_moiety 'C30 H42 Dy2 N12 O14'
_chemical_formula_sum 'C30 H42 Dy2 N12 O14'
_chemical_formula_weight 1119.75
_space_group_crystal_system triclinic
_space_group_IT_number 2
_space_group_name_Hall '-P 1'
_space_group_name_H-M_alt 'P -1'
_symmetry_space_group_name_Hall '-P 1'
_symmetry_space_group_name_H-M 'P -1'
_atom_sites_solution_hydrogens geom
_audit_block_doi 10.5517/cc1j3yn7
_audit_creation_method SHELXL-2014/7
_audit_update_record
;
2017-05-31 deposited with the CCDC.
2017-06-01 downloaded from the CCDC.
;
_cell_angle_alpha 101.220(3)
_cell_angle_beta 103.232(3)
_cell_angle_gamma 104.948(3)
_cell_formula_units_Z 1
_cell_length_a 8.2957(12)
_cell_length_b 9.8138(14)
_cell_length_c 12.7158(18)
_cell_measurement_reflns_used 1740
_cell_measurement_temperature 293(2)
_cell_measurement_theta_max 25.76
_cell_measurement_theta_min 2.42
_cell_volume 937.6(2)
_computing_cell_refinement 'Bruker SMART'
_computing_data_collection 'Bruker SMART'
_computing_data_reduction 'Bruker SAINT'
_computing_molecular_graphics 'SHELXL-2014/7 (Sheldrick, 2014)'
_computing_publication_material 'SHELXL-2014/7 (Sheldrick, 2014)'
_computing_structure_refinement 'SHELXL-2014/7 (Sheldrick, 2014)'
_computing_structure_solution 'SHELXL-2014/7 (Sheldrick, 2014)'
_diffrn_ambient_temperature 293(2)
_diffrn_measured_fraction_theta_full 0.992
_diffrn_measured_fraction_theta_max 0.988
_diffrn_measurement_device_type 'CCD area detector'
_diffrn_measurement_method 'phi and omega scans'
_diffrn_radiation_type MoK\a
_diffrn_radiation_wavelength 0.71073
_diffrn_reflns_av_R_equivalents 0.0652
_diffrn_reflns_av_unetI/netI 0.1209
_diffrn_reflns_Laue_measured_fraction_full 0.992
_diffrn_reflns_Laue_measured_fraction_max 0.988
_diffrn_reflns_limit_h_max 10
_diffrn_reflns_limit_h_min -10
_diffrn_reflns_limit_k_max 12
_diffrn_reflns_limit_k_min -12
_diffrn_reflns_limit_l_max 9
_diffrn_reflns_limit_l_min -15
_diffrn_reflns_number 5900
_diffrn_reflns_point_group_measured_fraction_full 0.992
_diffrn_reflns_point_group_measured_fraction_max 0.988
_diffrn_reflns_theta_full 25.242
_diffrn_reflns_theta_max 26.110
_diffrn_reflns_theta_min 1.708
_exptl_absorpt_coefficient_mu 4.038
_exptl_absorpt_correction_T_max 0.428
_exptl_absorpt_correction_T_min 0.411
_exptl_absorpt_correction_type multi-scan
_exptl_absorpt_process_details (sadabs;bruker,2000)
_exptl_crystal_colour colorless
_exptl_crystal_density_diffrn 1.983
_exptl_crystal_description block
_exptl_crystal_F_000 550
_exptl_crystal_size_max 0.23
_exptl_crystal_size_mid 0.22
_exptl_crystal_size_min 0.21
_refine_diff_density_max 2.258
_refine_diff_density_min -2.030
_refine_diff_density_rms 0.271
_refine_ls_extinction_method none
_refine_ls_goodness_of_fit_ref 1.006
_refine_ls_hydrogen_treatment constr
_refine_ls_matrix_type full
_refine_ls_number_parameters 267
_refine_ls_number_reflns 3683
_refine_ls_number_restraints 0
_refine_ls_restrained_S_all 1.006
_refine_ls_R_factor_all 0.0753
_refine_ls_R_factor_gt 0.0572
_refine_ls_shift/su_max 0.000
_refine_ls_shift/su_mean 0.000
_refine_ls_structure_factor_coef Fsqd
_refine_ls_weighting_details 'w=1/[\s^2^(Fo^2^)+(0.0407P)^2^] where P=(Fo^2^+2Fc^2^)/3'
_refine_ls_weighting_scheme calc
_refine_ls_wR_factor_gt 0.1099
_refine_ls_wR_factor_ref 0.1192
_reflns_Friedel_coverage 0.000
_reflns_number_gt 2955
_reflns_number_total 3683
_reflns_threshold_expression 'I > 2\s(I)'
_cod_data_source_file c7dt01121k2.cif
_cod_data_source_block 1
_cod_database_code 7043331
_shelx_shelxl_version_number 2014/7
_shelx_space_group_comment
;
The symmetry employed for this shelxl refinement is uniquely defined
by the following loop, which should always be used as a source of
symmetry information in preference to the above space-group names.
They are only intended as comments.
;

loop_
_space_group_symop_operation_xyz
'x, y, z'
'-x, -y, -z'

loop_
_atom_site_label
_atom_site_type_symbol
_atom_site_fract_x
_atom_site_fract_y
_atom_site_fract_z
_atom_site_U_iso_or_equiv
_atom_site_adp_type
_atom_site_occupancy
_atom_site_site_symmetry_order
_atom_site_calc_flag
_atom_site_refinement_flags_posn
_atom_site_refinement_flags_adp
C1 C 0.8191(11) 0.2572(10) 0.2724(8) 0.018(2) Uani 1 1 d . .
H1 H 0.7314 0.2381 0.2060 0.021 Uiso 1 1 calc R U
C2 C 0.7968(12) 0.1634(10) 0.3412(8) 0.019(2) Uani 1 1 d . .
H2 H 0.6966 0.0829 0.3208 0.023 Uiso 1 1 calc R U
C3 C 0.9259(11) 0.1924(10) 0.4394(7) 0.019(2) Uani 1 1 d . .
H3 H 0.9154 0.1300 0.4856 0.022 Uiso 1 1 calc R U
C4 C 1.0700(11) 0.3134(11) 0.4693(8) 0.019(2) Uani 1 1 d . .
H4 H 1.1568 0.3355 0.5367 0.022 Uiso 1 1 calc R U
C5 C 1.0848(11) 0.4030(10) 0.3969(7) 0.015(2) Uani 1 1 d . .
C6 C 1.2310(10) 0.5405(10) 0.4307(7) 0.014(2) Uani 1 1 d . .
C7 C 1.4724(11) 0.6997(10) 0.5650(8) 0.017(2) Uani 1 1 d . .
C8 C 1.3512(11) 0.7689(10) 0.4146(7) 0.0132(19) Uani 1 1 d . .
C9 C 0.6524(12) 0.7217(12) 0.2753(8) 0.026(2) Uani 1 1 d . .
H9A H 0.5581 0.7118 0.2114 0.039 Uiso 1 1 calc R U
H9B H 0.7101 0.8236 0.3133 0.039 Uiso 1 1 calc R U
H9C H 0.6073 0.6722 0.3256 0.039 Uiso 1 1 calc R U
C10 C 0.7799(11) 0.6555(10) 0.2375(7) 0.013(2) Uani 1 1 d . .
C11 C 0.6417(11) 0.6851(10) -0.0354(8) 0.020(2) Uani 1 1 d . .
H11A H 0.6949 0.7405 0.0416 0.029 Uiso 1 1 calc R U
H11B H 0.5339 0.6129 -0.0425 0.029 Uiso 1 1 calc R U
H11C H 0.6189 0.7496 -0.0807 0.029 Uiso 1 1 calc R U
C12 C 0.7631(10) 0.6101(9) -0.0744(7) 0.0123(19) Uani 1 1 d . .
C13 C 0.6263(12) 0.0783(10) -0.0887(8) 0.025(2) Uani 1 1 d . .
H13A H 0.6464 0.0322 -0.0291 0.037 Uiso 1 1 calc R U
H13B H 0.6368 0.0200 -0.1553 0.037 Uiso 1 1 calc R U
H13C H 0.5111 0.0870 -0.1032 0.037 Uiso 1 1 calc R U
C14 C 0.7605(10) 0.2299(10) -0.0550(7) 0.0121(19) Uani 1 1 d . .
C15 C 0.0059(13) 0.0214(11) 0.1421(8) 0.028(2) Uani 1 1 d . .
H15A H -0.1156 0.0071 0.1343 0.041 Uiso 1 1 calc R U
H15B H 0.0176 -0.0552 0.0875 0.041 Uiso 1 1 calc R U
H15C H 0.0581 0.1145 0.1304 0.041 Uiso 1 1 calc R U
Dy1 Dy 1.00721(5) 0.52476(5) 0.16021(3) 0.01110(14) Uani 1 1 d . .
N1 N 0.9624(9) 0.3740(8) 0.2985(6) 0.0162(17) Uani 1 1 d . .
N2 N 1.2278(9) 0.6330(8) 0.3659(6) 0.0149(17) Uani 1 1 d . .
N3 N 1.3450(9) 0.8734(8) 0.3626(6) 0.0156(17) Uani 1 1 d . .
H3A H 1.4169 0.9605 0.3931 0.019 Uiso 1 1 calc R U
H3B H 1.2690 0.8538 0.2986 0.019 Uiso 1 1 calc R U
N4 N 1.4725(9) 0.8071(8) 0.5138(6) 0.0149(17) Uani 1 1 d . .
N5 N 1.5974(9) 0.7302(9) 0.6603(6) 0.0189(18) Uani 1 1 d . .
H5A H 1.6740 0.8159 0.6866 0.023 Uiso 1 1 calc R U
H5B H 1.6020 0.6644 0.6957 0.023 Uiso 1 1 calc R U
N6 N 1.3466(9) 0.5649(8) 0.5289(6) 0.0138(16) Uani 1 1 d . .
O1 O 0.9313(7) 0.7360(7) 0.2476(5) 0.0168(14) Uani 1 1 d . .
O2 O 0.7334(7) 0.5192(7) 0.1951(5) 0.0206(15) Uani 1 1 d . .
O3 O 0.8613(7) 0.5682(6) -0.0044(5) 0.0144(14) Uani 1 1 d . .
O4 O 0.7672(7) 0.5897(6) -0.1743(5) 0.0137(13) Uani 1 1 d . .
O5 O 0.8242(8) 0.2935(7) 0.0467(5) 0.0175(14) Uani 1 1 d . .
O6 O 0.7951(8) 0.2790(7) -0.1356(5) 0.0177(14) Uani 1 1 d . .
O7 O 0.0906(8) 0.0182(8) 0.2505(5) 0.0239(16) Uani 1 1 d . .
H7 H 0.0491 -0.0626 0.2594 0.036 Uiso 1 1 calc R U

loop_
_atom_site_aniso_label
_atom_site_aniso_U_11
_atom_site_aniso_U_22
_atom_site_aniso_U_33
_atom_site_aniso_U_23
_atom_site_aniso_U_13
_atom_site_aniso_U_12
C1 0.019(5) 0.018(5) 0.013(5) -0.001(4) 0.001(4) 0.008(4)
C2 0.019(5) 0.016(5) 0.023(5) 0.009(4) 0.008(4) 0.006(4)
C3 0.026(5) 0.019(5) 0.011(5) 0.006(4) 0.006(4) 0.006(4)
C4 0.017(5) 0.024(6) 0.014(5) 0.004(4) 0.002(4) 0.008(4)
C5 0.014(4) 0.017(5) 0.013(5) 0.002(4) 0.005(4) 0.007(4)
C6 0.010(4) 0.023(6) 0.014(5) 0.007(4) 0.007(4) 0.007(4)
C7 0.018(5) 0.017(5) 0.017(5) 0.001(4) 0.005(4) 0.009(4)
C8 0.015(4) 0.015(5) 0.011(4) 0.005(4) 0.006(4) 0.004(4)
C9 0.021(5) 0.032(7) 0.026(6) 0.005(5) 0.008(5) 0.010(5)
C10 0.015(4) 0.021(6) 0.006(4) 0.007(4) 0.000(4) 0.010(4)
C11 0.015(4) 0.021(6) 0.025(5) 0.012(5) 0.003(4) 0.005(4)
C12 0.010(4) 0.005(5) 0.013(5) -0.003(4) -0.005(4) 0.000(4)
C13 0.033(6) 0.024(6) 0.020(5) 0.007(5) 0.009(5) 0.012(5)
C14 0.011(4) 0.015(5) 0.014(5) 0.010(4) 0.001(4) 0.007(4)
C15 0.028(5) 0.031(6) 0.018(5) 0.009(5) -0.003(5) 0.008(5)
Dy1 0.0103(2) 0.0126(2) 0.0090(2) 0.00268(17) -0.00069(16) 0.00451(17)
N1 0.012(4) 0.016(4) 0.017(4) 0.004(4) 0.002(3) 0.001(3)
N2 0.010(3) 0.017(4) 0.008(4) -0.001(3) -0.004(3) -0.001(3)
N3 0.014(4) 0.011(4) 0.014(4) 0.004(3) -0.005(3) 0.000(3)
N4 0.018(4) 0.011(4) 0.011(4) 0.001(3) 0.003(3) 0.001(3)
N5 0.024(4) 0.020(5) 0.010(4) 0.008(3) -0.003(3) 0.006(4)
N6 0.014(4) 0.015(4) 0.015(4) 0.006(3) 0.004(3) 0.007(3)
O1 0.015(3) 0.017(4) 0.021(3) 0.004(3) 0.004(3) 0.011(3)
O2 0.013(3) 0.020(4) 0.025(4) 0.006(3) 0.002(3) 0.002(3)
O3 0.012(3) 0.015(3) 0.012(3) 0.003(3) -0.007(3) 0.006(3)
O4 0.014(3) 0.013(3) 0.011(3) 0.000(3) -0.001(3) 0.004(3)
O5 0.023(3) 0.019(4) 0.008(3) 0.004(3) 0.000(3) 0.006(3)
O6 0.018(3) 0.018(4) 0.009(3) 0.001(3) -0.002(3) 0.001(3)
O7 0.022(3) 0.026(4) 0.015(3) 0.005(3) -0.005(3) 0.002(3)

loop_
_atom_type_symbol
_atom_type_description
_atom_type_scat_dispersion_real
_atom_type_scat_dispersion_imag
_atom_type_scat_source
C C 0.0033 0.0016 'International Tables Vol C Tables 4.2.6.8 and 6.1.1.4'
H H 0.0000 0.0000 'International Tables Vol C Tables 4.2.6.8 and 6.1.1.4'
Dy Dy -0.1892 4.4098 'International Tables Vol C Tables 4.2.6.8 and 6.1.1.4'
N N 0.0061 0.0033 'International Tables Vol C Tables 4.2.6.8 and 6.1.1.4'
O O 0.0106 0.0060 'International Tables Vol C Tables 4.2.6.8 and 6.1.1.4'

loop_
_geom_angle_atom_site_label_1
_geom_angle_atom_site_label_2
_geom_angle_atom_site_label_3
_geom_angle
_geom_angle_site_symmetry_1
_geom_angle_site_symmetry_3
N1 C1 C2 122.5(8) . .
N1 C1 H1 118.7 . .
C2 C1 H1 118.7 . .
C3 C2 C1 118.5(8) . .
C3 C2 H2 120.7 . .
C1 C2 H2 120.7 . .
C4 C3 C2 119.9(8) . .
C4 C3 H3 120.1 . .
C2 C3 H3 120.1 . .
C3 C4 C5 118.9(8) . .
C3 C4 H4 120.6 . .
C5 C4 H4 120.6 . .
N1 C5 C4 122.2(8) . .
N1 C5 C6 117.4(7) . .
C4 C5 C6 120.2(8) . .
N6 C6 N2 126.5(8) . .
N6 C6 C5 115.0(7) . .
N2 C6 C5 118.3(7) . .
N5 C7 N4 117.1(8) . .
N5 C7 N6 118.4(8) . .
N4 C7 N6 124.4(8) . .
N3 C8 N4 116.7(8) . .
N3 C8 N2 118.1(8) . .
N4 C8 N2 125.1(7) . .
C10 C9 H9A 109.5 . .
C10 C9 H9B 109.5 . .
H9A C9 H9B 109.5 . .
C10 C9 H9C 109.5 . .
H9A C9 H9C 109.5 . .
H9B C9 H9C 109.5 . .
O2 C10 O1 120.9(8) . .
O2 C10 C9 119.1(8) . .
O1 C10 C9 120.1(8) . .
O2 C10 Dy1 59.2(5) . .
O1 C10 Dy1 61.6(5) . .
C9 C10 Dy1 177.9(7) . .
C12 C11 H11A 109.5 . .
C12 C11 H11B 109.5 . .
H11A C11 H11B 109.5 . .
C12 C11 H11C 109.5 . .
H11A C11 H11C 109.5 . .
H11B C11 H11C 109.5 . .
O4 C12 O3 120.7(8) . .
O4 C12 C11 120.6(7) . .
O3 C12 C11 118.7(8) . .
O4 C12 Dy1 56.0(4) . 2_765
O3 C12 Dy1 64.6(5) . 2_765
C11 C12 Dy1 176.4(6) . 2_765
C14 C13 H13A 109.5 . .
C14 C13 H13B 109.5 . .
H13A C13 H13B 109.5 . .
C14 C13 H13C 109.5 . .
H13A C13 H13C 109.5 . .
H13B C13 H13C 109.5 . .
O5 C14 O6 126.6(8) . .
O5 C14 C13 117.9(7) . .
O6 C14 C13 115.6(8) . .
O7 C15 H15A 109.5 . .
O7 C15 H15B 109.5 . .
H15A C15 H15B 109.5 . .
O7 C15 H15C 109.5 . .
H15A C15 H15C 109.5 . .
H15B C15 H15C 109.5 . .
O6 Dy1 O5 135.5(2) 2_765 .
O6 Dy1 O3 74.75(19) 2_765 .
O5 Dy1 O3 75.0(2) . .
O6 Dy1 O2 126.7(2) 2_765 .
O5 Dy1 O2 78.1(2) . .
O3 Dy1 O2 79.7(2) . .
O6 Dy1 O4 86.7(2) 2_765 2_765
O5 Dy1 O4 84.4(2) . 2_765
O3 Dy1 O4 124.6(2) . 2_765
O2 Dy1 O4 145.0(2) . 2_765
O6 Dy1 O1 76.8(2) 2_765 .
O5 Dy1 O1 129.5(2) . .
O3 Dy1 O1 82.0(2) . .
O2 Dy1 O1 53.7(2) . .
O4 Dy1 O1 143.76(19) 2_765 .
O6 Dy1 N1 142.2(2) 2_765 .
O5 Dy1 N1 76.0(2) . .
O3 Dy1 N1 142.6(2) . .
O2 Dy1 N1 71.5(2) . .
O4 Dy1 N1 75.0(2) 2_765 .
O1 Dy1 N1 98.9(2) . .
O6 Dy1 O3 70.5(2) 2_765 2_765
O5 Dy1 O3 69.8(2) . 2_765
O3 Dy1 O3 72.8(2) . 2_765
O2 Dy1 O3 141.9(2) . 2_765
O4 Dy1 O3 51.80(18) 2_765 2_765
O1 Dy1 O3 142.80(19) . 2_765
N1 Dy1 O3 117.8(2) . 2_765
O6 Dy1 N2 79.6(2) 2_765 .
O5 Dy1 N2 136.5(2) . .
O3 Dy1 N2 148.3(2) . .
O2 Dy1 N2 101.7(2) . .
O4 Dy1 N2 71.2(2) 2_765 .
O1 Dy1 N2 74.2(2) . .
N1 Dy1 N2 63.4(2) . .
O3 Dy1 N2 115.5(2) 2_765 .
O6 Dy1 C10 101.9(2) 2_765 .
O5 Dy1 C10 103.8(2) . .
O3 Dy1 C10 79.5(2) . .
O2 Dy1 C10 26.8(2) . .
O4 Dy1 C10 155.9(2) 2_765 .
O1 Dy1 C10 26.9(2) . .
N1 Dy1 C10 85.0(2) . .
O3 Dy1 C10 152.3(2) 2_765 .
N2 Dy1 C10 88.0(2) . .
O6 Dy1 C12 77.8(2) 2_765 2_765
O5 Dy1 C12 75.5(2) . 2_765
O3 Dy1 C12 99.0(2) . 2_765
O2 Dy1 C12 152.9(2) . 2_765
O4 Dy1 C12 25.6(2) 2_765 2_765
O1 Dy1 C12 153.3(2) . 2_765
N1 Dy1 C12 96.2(2) . 2_765
O3 Dy1 C12 26.2(2) 2_765 2_765
N2 Dy1 C12 93.4(2) . 2_765
C10 Dy1 C12 178.4(2) . 2_765
O6 Dy1 Dy1 68.11(15) 2_765 2_765
O5 Dy1 Dy1 67.83(14) . 2_765
O3 Dy1 Dy1 38.59(15) . 2_765
O2 Dy1 Dy1 114.11(15) . 2_765
O4 Dy1 Dy1 86.01(14) 2_765 2_765
O1 Dy1 Dy1 116.02(14) . 2_765
N1 Dy1 Dy1 140.52(18) . 2_765
O3 Dy1 Dy1 34.22(12) 2_765 2_765
N2 Dy1 Dy1 141.49(16) . 2_765
C10 Dy1 Dy1 118.07(16) . 2_765
C12 Dy1 Dy1 60.37(16) 2_765 2_765
C1 N1 C5 117.9(7) . .
C1 N1 Dy1 120.6(6) . .
C5 N1 Dy1 121.3(5) . .
C6 N2 C8 113.7(7) . .
C6 N2 Dy1 116.6(6) . .
C8 N2 Dy1 129.5(5) . .
C8 N3 H3A 120.0 . .
C8 N3 H3B 120.0 . .
H3A N3 H3B 120.0 . .
C8 N4 C7 115.1(7) . .
C7 N5 H5A 120.0 . .
C7 N5 H5B 120.0 . .
H5A N5 H5B 120.0 . .
C6 N6 C7 114.6(7) . .
C10 O1 Dy1 91.5(5) . .
C10 O2 Dy1 94.0(5) . .
C12 O3 Dy1 163.5(6) . .
C12 O3 Dy1 89.2(5) . 2_765
Dy1 O3 Dy1 107.2(2) . 2_765
C12 O4 Dy1 98.3(5) . 2_765
C14 O5 Dy1 138.0(6) . .
C14 O6 Dy1 138.2(6) . 2_765
C15 O7 H7 109.5 . .

loop_
_geom_bond_atom_site_label_1
_geom_bond_atom_site_label_2
_geom_bond_distance
_geom_bond_site_symmetry_2
C1 N1 1.344(11) .
C1 C2 1.395(12) .
C1 H1 0.9300 .
C2 C3 1.371(12) .
C2 H2 0.9300 .
C3 C4 1.366(12) .
C3 H3 0.9300 .
C4 C5 1.396(12) .
C4 H4 0.9300 .
C5 N1 1.345(10) .
C5 C6 1.473(12) .
C6 N6 1.324(10) .
C6 N2 1.341(11) .
C7 N5 1.325(10) .
C7 N4 1.342(11) .
C7 N6 1.372(11) .
C8 N3 1.329(11) .
C8 N4 1.336(10) .
C8 N2 1.376(11) .
C9 C10 1.496(13) .
C9 H9A 0.9600 .
C9 H9B 0.9600 .
C9 H9C 0.9600 .
C10 O2 1.260(11) .
C10 O1 1.262(10) .
C10 Dy1 2.788(9) .
C11 C12 1.507(12) .
C11 H11A 0.9600 .
C11 H11B 0.9600 .
C11 H11C 0.9600 .
C12 O4 1.257(10) .
C12 O3 1.267(10) .
C12 Dy1 2.874(9) 2_765
C13 C14 1.522(12) .
C13 H13A 0.9600 .
C13 H13B 0.9600 .
C13 H13C 0.9600 .
C14 O5 1.242(10) .
C14 O6 1.273(10) .
C15 O7 1.407(10) .
C15 H15A 0.9600 .
C15 H15B 0.9600 .
C15 H15C 0.9600 .
Dy1 O6 2.310(6) 2_765
Dy1 O5 2.342(6) .
Dy1 O3 2.342(5) .
Dy1 O2 2.402(6) .
Dy1 O4 2.409(6) 2_765
Dy1 O1 2.454(6) .
Dy1 N1 2.539(7) .
Dy1 O3 2.598(6) 2_765
Dy1 N2 2.654(7) .
Dy1 C12 2.874(9) 2_765
Dy1 Dy1 3.9784(10) 2_765
N3 H3A 0.8600 .
N3 H3B 0.8600 .
N5 H5A 0.8600 .
N5 H5B 0.8600 .
O3 Dy1 2.598(6) 2_765
O4 Dy1 2.409(6) 2_765
O6 Dy1 2.310(6) 2_765
O7 H7 0.8200 .

loop_
_geom_torsion_atom_site_label_1
_geom_torsion_atom_site_label_2
_geom_torsion_atom_site_label_3
_geom_torsion_atom_site_label_4
_geom_torsion
_geom_torsion_site_symmetry_1
_geom_torsion_site_symmetry_4
N1 C1 C2 C3 0.5(15) . .
C1 C2 C3 C4 1.7(14) . .
C2 C3 C4 C5 -1.8(15) . .
C3 C4 C5 N1 -0.4(15) . .
C3 C4 C5 C6 175.0(8) . .
N1 C5 C6 N6 179.1(8) . .
C4 C5 C6 N6 3.6(13) . .
N1 C5 C6 N2 4.5(13) . .
C4 C5 C6 N2 -171.0(9) . .
C2 C1 N1 C5 -2.5(14) . .
C2 C1 N1 Dy1 173.8(7) . .
C4 C5 N1 C1 2.5(14) . .
C6 C5 N1 C1 -173.0(8) . .
C4 C5 N1 Dy1 -173.9(7) . .
C6 C5 N1 Dy1 10.7(11) . .
N6 C6 N2 C8 -5.4(14) . .
C5 C6 N2 C8 168.4(8) . .
N6 C6 N2 Dy1 169.8(7) . .
C5 C6 N2 Dy1 -16.3(11) . .
N3 C8 N2 C6 -172.2(8) . .
N4 C8 N2 C6 4.0(13) . .
N3 C8 N2 Dy1 13.3(12) . .
N4 C8 N2 Dy1 -170.5(6) . .
N3 C8 N4 C7 178.6(9) . .
N2 C8 N4 C7 2.3(13) . .
N5 C7 N4 C8 175.9(8) . .
N6 C7 N4 C8 -8.2(13) . .
N2 C6 N6 C7 0.4(13) . .
C5 C6 N6 C7 -173.7(8) . .
N5 C7 N6 C6 -177.1(8) . .
N4 C7 N6 C6 7.0(13) . .
O2 C10 O1 Dy1 1.1(8) . .
C9 C10 O1 Dy1 -178.5(7) . .
O1 C10 O2 Dy1 -1.1(8) . .
C9 C10 O2 Dy1 178.5(7) . .
O4 C12 O3 Dy1 175.4(14) . .
C11 C12 O3 Dy1 -4(2) . .
Dy1 C12 O3 Dy1 174.1(19) 2_765 .
O4 C12 O3 Dy1 1.3(8) . 2_765
C11 C12 O3 Dy1 -178.6(7) . 2_765
O3 C12 O4 Dy1 -1.4(8) . 2_765
C11 C12 O4 Dy1 178.5(7) . 2_765
O6 C14 O5 Dy1 6.9(15) . .
C13 C14 O5 Dy1 -172.6(6) . .
O5 C14 O6 Dy1 8.9(15) . 2_765
C13 C14 O6 Dy1 -171.5(6) . 2_765
